data_4062092
loop_
_publ_author_name
'Bauer, Tillmann'
'Schulz, Stephan'
'Nieger, Martin'

_publ_section_title
;
Bis(alkylamino)phosphanes - Deprotonation Reactions and reactivity of
 t-BuP(NH-tBu)2 toward Group 13 Compounds
;
_journal_name_full Organometallics
_journal_year 2003
_chemical_formula_moiety 'C18 H44 Li N4 P'
_chemical_formula_sum 'C18 H44 Li N4 P'
_chemical_formula_weight 354.48
_space_group_IT_number 14
_symmetry_cell_setting monoclinic
_symmetry_space_group_name_Hall '-P 2yn'
_symmetry_space_group_name_H-M 'P 1 21/n 1'
_cell_angle_alpha 90.00
_cell_angle_beta 91.278(2)
_cell_angle_gamma 90.00
_cell_formula_units_Z 4
_cell_length_a 8.7777(3)
_cell_length_b 16.3693(5)
_cell_length_c 16.1099(6)
_cell_measurement_temperature 123(2)
_cell_volume 2314.17(14)
_diffrn_ambient_temperature 123(2)
_exptl_crystal_density_diffrn 1.017
_cod_original_sg_symbol_H-M 'P 21/n'
_cod_database_code 4062092

loop_
_symmetry_equiv_pos_as_xyz
'x, y, z'
'-x+1/2, y+1/2, -z+1/2'
'-x, -y, -z'
'x-1/2, -y-1/2, z-1/2'

loop_
_atom_site_label
_atom_site_type_symbol
_atom_site_fract_x
_atom_site_fract_y
_atom_site_fract_z
_atom_site_U_iso_or_equiv
_atom_site_adp_type
_atom_site_occupancy
_atom_site_symmetry_multiplicity
_atom_site_calc_flag
_atom_site_refinement_flags
_atom_site_disorder_assembly
_atom_site_disorder_group
P1 P 0.38390(5) 0.19475(2) 0.82797(3) 0.01874(14) Uani 1 1 d . . .
N1 N 0.27913(15) 0.10316(8) 0.84510(8) 0.0201(3) Uani 1 1 d D . .
H1 H 0.3201(19) 0.0779(9) 0.8886(9) 0.030 Uiso 1 1 d D . .
N2 N 0.47673(15) 0.16521(7) 0.74495(8) 0.0187(3) Uani 1 1 d . . .
C1 C 0.52382(19) 0.18621(9) 0.91967(10) 0.0226(4) Uani 1 1 d . . .
C2 C 0.4410(2) 0.20549(11) 1.00008(10) 0.0360(5) Uani 1 1 d . . .
H2A H 0.3620 0.1643 1.0090 0.054 Uiso 1 1 calc R . .
H2B H 0.3938 0.2596 0.9957 0.054 Uiso 1 1 calc R . .
H2C H 0.5142 0.2049 1.0469 0.054 Uiso 1 1 calc R . .
C3 C 0.64590(19) 0.25135(10) 0.90735(10) 0.0275(4) Uani 1 1 d . . .
H3A H 0.5974 0.3051 0.9018 0.041 Uiso 1 1 calc R . .
H3B H 0.7022 0.2391 0.8570 0.041 Uiso 1 1 calc R . .
H3C H 0.7164 0.2516 0.9554 0.041 Uiso 1 1 calc R . .
C4 C 0.6037(2) 0.10310(10) 0.92698(11) 0.0326(5) Uani 1 1 d . . .
H4A H 0.5275 0.0602 0.9347 0.049 Uiso 1 1 calc R . .
H4B H 0.6749 0.1037 0.9747 0.049 Uiso 1 1 calc R . .
H4C H 0.6598 0.0923 0.8762 0.049 Uiso 1 1 calc R . .
C5 C 0.11062(18) 0.10710(9) 0.85455(10) 0.0222(4) Uani 1 1 d . . .
C6 C 0.03885(19) 0.14314(10) 0.77582(11) 0.0297(4) Uani 1 1 d . . .
H6A H 0.0679 0.1102 0.7279 0.045 Uiso 1 1 calc R . .
H6B H 0.0748 0.1993 0.7687 0.045 Uiso 1 1 calc R . .
H6C H -0.0723 0.1431 0.7802 0.045 Uiso 1 1 calc R . .
C7 C 0.0647(2) 0.15844(10) 0.92925(11) 0.0321(5) Uani 1 1 d . . .
H7A H 0.1119 0.1358 0.9799 0.048 Uiso 1 1 calc R . .
H7B H -0.0464 0.1576 0.9339 0.048 Uiso 1 1 calc R . .
H7C H 0.0992 0.2148 0.9218 0.048 Uiso 1 1 calc R . .
C8 C 0.0552(2) 0.01943(10) 0.86686(11) 0.0332(5) Uani 1 1 d . . .
H8A H 0.1025 -0.0032 0.9175 0.050 Uiso 1 1 calc R . .
H8B H 0.0836 -0.0139 0.8191 0.050 Uiso 1 1 calc R . .
H8C H -0.0558 0.0192 0.8719 0.050 Uiso 1 1 calc R . .
C9 C 0.49830(19) 0.22344(9) 0.67608(10) 0.0202(4) Uani 1 1 d . . .
C10 C 0.6017(2) 0.29576(9) 0.69987(11) 0.0293(4) Uani 1 1 d . . .
H10A H 0.5553 0.3271 0.7446 0.044 Uiso 1 1 calc R . .
H10B H 0.6144 0.3311 0.6514 0.044 Uiso 1 1 calc R . .
H10C H 0.7015 0.2753 0.7188 0.044 Uiso 1 1 calc R . .
C11 C 0.3472(2) 0.25836(10) 0.64242(10) 0.0299(4) Uani 1 1 d . . .
H11A H 0.2965 0.2884 0.6866 0.045 Uiso 1 1 calc R . .
H11B H 0.2814 0.2136 0.6230 0.045 Uiso 1 1 calc R . .
H11C H 0.3670 0.2954 0.5961 0.045 Uiso 1 1 calc R . .
C12 C 0.5765(2) 0.17671(10) 0.60707(10) 0.0297(4) Uani 1 1 d . . .
H12A H 0.5136 0.1298 0.5903 0.045 Uiso 1 1 calc R . .
H12B H 0.6764 0.1574 0.6273 0.045 Uiso 1 1 calc R . .
H12C H 0.5899 0.2128 0.5593 0.045 Uiso 1 1 calc R . .
Li1 Li 0.3754(3) 0.05805(15) 0.73159(17) 0.0250(7) Uani 1 1 d . . .
C13 C 0.2046(2) 0.05266(11) 0.54737(11) 0.0386(5) Uani 1 1 d . . .
H13A H 0.2925 0.0853 0.5309 0.058 Uiso 1 1 calc R . .
H13B H 0.1219 0.0891 0.5637 0.058 Uiso 1 1 calc R . .
H13C H 0.1701 0.0187 0.5006 0.058 Uiso 1 1 calc R . .
C14 C 0.1145(2) -0.04773(10) 0.64037(12) 0.0365(5) Uani 1 1 d . . .
H14A H 0.0336 -0.0107 0.6579 0.055 Uiso 1 1 calc R . .
H14B H 0.1415 -0.0850 0.6860 0.055 Uiso 1 1 calc R . .
H14C H 0.0785 -0.0794 0.5921 0.055 Uiso 1 1 calc R . .
N3 N 0.24879(15) -0.00008(8) 0.61802(8) 0.0249(3) Uani 1 1 d . . .
C15 C 0.3714(2) -0.05564(10) 0.59182(11) 0.0328(5) Uani 1 1 d . . .
H15A H 0.4532 -0.0231 0.5664 0.039 Uiso 1 1 calc R . .
H15B H 0.3301 -0.0935 0.5490 0.039 Uiso 1 1 calc R . .
C16 C 0.4384(2) -0.10480(10) 0.66312(11) 0.0317(5) Uani 1 1 d . . .
H16A H 0.3574 -0.1386 0.6877 0.038 Uiso 1 1 calc R . .
H16B H 0.5175 -0.1420 0.6420 0.038 Uiso 1 1 calc R . .
N4 N 0.50613(16) -0.05147(7) 0.72766(8) 0.0245(4) Uani 1 1 d . . .
C17 C 0.66214(19) -0.02770(10) 0.70553(11) 0.0338(5) Uani 1 1 d . . .
H17A H 0.6593 0.0010 0.6521 0.051 Uiso 1 1 calc R . .
H17B H 0.7256 -0.0767 0.7012 0.051 Uiso 1 1 calc R . .
H17C H 0.7051 0.0084 0.7485 0.051 Uiso 1 1 calc R . .
C18 C 0.5114(2) -0.09441(10) 0.80781(11) 0.0339(5) Uani 1 1 d . . .
H18A H 0.4079 -0.1102 0.8230 0.051 Uiso 1 1 calc R . .
H18B H 0.5550 -0.0583 0.8506 0.051 Uiso 1 1 calc R . .
H18C H 0.5747 -0.1435 0.8033 0.051 Uiso 1 1 calc R . .

loop_
_atom_site_aniso_label
_atom_site_aniso_U_11
_atom_site_aniso_U_22
_atom_site_aniso_U_33
_atom_site_aniso_U_23
_atom_site_aniso_U_13
_atom_site_aniso_U_12
P1 0.0185(2) 0.0201(2) 0.0176(2) -0.00067(19) -0.00042(18) 0.00064(19)
N1 0.0174(8) 0.0228(8) 0.0203(8) 0.0034(6) 0.0013(6) 0.0022(6)
N2 0.0224(8) 0.0177(7) 0.0162(7) 0.0013(6) 0.0021(6) -0.0001(6)
C1 0.0220(10) 0.0276(9) 0.0181(9) 0.0005(8) -0.0011(8) 0.0008(8)
C2 0.0318(11) 0.0569(12) 0.0190(10) -0.0025(9) -0.0022(9) -0.0019(9)
C3 0.0244(10) 0.0312(10) 0.0264(10) -0.0038(8) -0.0079(8) 0.0012(8)
C4 0.0281(11) 0.0338(10) 0.0357(11) 0.0065(9) -0.0069(9) -0.0001(8)
C5 0.0178(9) 0.0262(9) 0.0230(10) -0.0027(8) 0.0043(8) -0.0008(7)
C6 0.0246(11) 0.0315(10) 0.0328(11) -0.0025(9) -0.0024(9) 0.0003(8)
C7 0.0228(10) 0.0419(11) 0.0319(11) -0.0056(9) 0.0073(9) -0.0002(9)
C8 0.0286(11) 0.0358(10) 0.0354(11) 0.0017(9) 0.0061(9) -0.0068(9)
C9 0.0245(10) 0.0192(8) 0.0168(9) 0.0017(7) 0.0006(8) -0.0013(7)
C10 0.0350(11) 0.0253(9) 0.0278(10) 0.0031(8) 0.0028(9) -0.0063(8)
C11 0.0352(12) 0.0317(10) 0.0227(10) 0.0051(8) -0.0013(9) 0.0023(9)
C12 0.0398(12) 0.0254(10) 0.0243(10) 0.0022(8) 0.0102(9) -0.0017(8)
Li1 0.0254(17) 0.0228(15) 0.0270(16) -0.0006(13) 0.0029(13) 0.0034(13)
C13 0.0475(13) 0.0384(11) 0.0294(11) 0.0037(9) -0.0107(10) -0.0086(10)
C14 0.0371(12) 0.0340(11) 0.0385(12) -0.0069(9) 0.0027(10) -0.0083(9)
N3 0.0289(9) 0.0231(7) 0.0227(8) -0.0011(7) 0.0005(7) -0.0034(7)
C15 0.0412(12) 0.0309(10) 0.0265(11) -0.0080(9) 0.0073(9) -0.0059(9)
C16 0.0352(12) 0.0214(9) 0.0388(12) -0.0043(9) 0.0083(9) 0.0020(8)
N4 0.0264(9) 0.0187(7) 0.0286(8) 0.0007(7) 0.0037(7) 0.0000(6)
C17 0.0271(11) 0.0294(10) 0.0451(12) 0.0052(9) 0.0074(9) 0.0040(8)
C18 0.0363(12) 0.0261(10) 0.0394(12) 0.0074(9) 0.0036(10) 0.0039(9)

loop_
_geom_bond_atom_site_label_1
_geom_bond_atom_site_label_2
_geom_bond_distance
_geom_bond_site_symmetry_2
_geom_bond_publ_flag
P1 N2 1.6538(13) . ?
P1 N1 1.7835(13) . ?
P1 C1 1.9051(17) . ?
P1 Li1 2.724(3) . ?
N1 C5 1.492(2) . ?
N1 Li1 2.161(3) . ?
N1 H1 0.884(13) . ?
N2 C9 1.4781(19) . ?
N2 Li1 1.976(3) . ?
C1 C3 1.528(2) . ?
C1 C2 1.533(2) . ?
C1 C4 1.534(2) . ?
C2 H2A 0.9800 . ?
C2 H2B 0.9800 . ?
C2 H2C 0.9800 . ?
C3 H3A 0.9800 . ?
C3 H3B 0.9800 . ?
C3 H3C 0.9800 . ?
C4 H4A 0.9800 . ?
C4 H4B 0.9800 . ?
C4 H4C 0.9800 . ?
C5 C6 1.523(2) . ?
C5 C7 1.529(2) . ?
C5 C8 1.530(2) . ?
C6 H6A 0.9800 . ?
C6 H6B 0.9800 . ?
C6 H6C 0.9800 . ?
C7 H7A 0.9800 . ?
C7 H7B 0.9800 . ?
C7 H7C 0.9800 . ?
C8 H8A 0.9800 . ?
C8 H8B 0.9800 . ?
C8 H8C 0.9800 . ?
C9 C12 1.525(2) . ?
C9 C11 1.532(2) . ?
C9 C10 1.535(2) . ?
C10 H10A 0.9800 . ?
C10 H10B 0.9800 . ?
C10 H10C 0.9800 . ?
C11 H11A 0.9800 . ?
C11 H11B 0.9800 . ?
C11 H11C 0.9800 . ?
C12 H12A 0.9800 . ?
C12 H12B 0.9800 . ?
C12 H12C 0.9800 . ?
Li1 N4 2.130(3) . ?
Li1 N3 2.323(3) . ?
C13 N3 1.473(2) . ?
C13 H13A 0.9800 . ?
C13 H13B 0.9800 . ?
C13 H13C 0.9800 . ?
C14 N3 1.465(2) . ?
C14 H14A 0.9800 . ?
C14 H14B 0.9800 . ?
C14 H14C 0.9800 . ?
N3 C15 1.477(2) . ?
C15 C16 1.511(2) . ?
C15 H15A 0.9900 . ?
C15 H15B 0.9900 . ?
C16 N4 1.473(2) . ?
C16 H16A 0.9900 . ?
C16 H16B 0.9900 . ?
N4 C18 1.470(2) . ?
N4 C17 1.475(2) . ?
C17 H17A 0.9800 . ?
C17 H17B 0.9800 . ?
C17 H17C 0.9800 . ?
C18 H18A 0.9800 . ?
C18 H18B 0.9800 . ?
C18 H18C 0.9800 . ?
